data_4022118
loop_
_publ_author_name
'Joshua Gergely'
'Jeremy B. Morgan'
'Larry E. Overman'

_publ_section_title
;
 Stereocontrolled Synthesis of Functionalized cis-Cyclopentapyrazolidines
 by 1,3-Dipolar Cycloaddition Reactions of Azomethine Imines
;
_journal_name_full 'Journal of Organic Chemistry'
_journal_page_first 9144
_journal_page_last 9152
_journal_paper_doi 10.1021/jo061537j
_journal_volume 71
_journal_year 2006
_chemical_formula_sum 'C19 H24 N2 O6'
_chemical_formula_weight 376.40
_chemical_name_systematic
; 
 ? 
;
_space_group_IT_number 2
_symmetry_cell_setting triclinic
_symmetry_space_group_name_Hall '-P 1'
_symmetry_space_group_name_H-M 'P -1'
_atom_sites_solution_hydrogens mixed
_atom_sites_solution_primary direct
_atom_sites_solution_secondary difmap
_audit_creation_method SHELXTL
_cell_angle_alpha 111.439(2)
_cell_angle_beta 97.422(2)
_cell_angle_gamma 91.257(2)
_cell_formula_units_Z 2
_cell_length_a 5.7638(8)
_cell_length_b 13.1050(18)
_cell_length_c 13.6732(19)
_cell_measurement_temperature 163(2)
_cell_volume 950.6(2)
_computing_cell_refinement 'Bruker SMART/SAINT'
_computing_data_collection 'Bruker SMART'
_computing_data_reduction 'Bruker SAINT'
_computing_molecular_graphics 'Bruker SHELXTL'
_computing_publication_material 'Bruker SHELXTL'
_computing_structure_refinement 'Bruker SHELXTL'
_computing_structure_solution 'Bruker SHELXTL'
_diffrn_ambient_temperature 163(2)
_diffrn_measured_fraction_theta_full 0.999
_diffrn_measured_fraction_theta_max 0.999
_diffrn_measurement_device_type 'CCD area detector'
_diffrn_measurement_method 'omega scans'
_diffrn_radiation_monochromator graphite
_diffrn_radiation_source 'normal focus sealed tube'
_diffrn_radiation_type MoK\a
_diffrn_radiation_wavelength 0.71073
_diffrn_reflns_av_R_equivalents 0.0158
_diffrn_reflns_av_sigmaI/netI 0.0208
_diffrn_reflns_limit_h_max 6
_diffrn_reflns_limit_h_min -6
_diffrn_reflns_limit_k_max 15
_diffrn_reflns_limit_k_min -15
_diffrn_reflns_limit_l_max 16
_diffrn_reflns_limit_l_min -16
_diffrn_reflns_number 8129
_diffrn_reflns_theta_full 24.71
_diffrn_reflns_theta_max 24.71
_diffrn_reflns_theta_min 1.62
_diffrn_standards_decay_% '< 1.0'
_diffrn_standards_interval_count 'initial 50 frames recollected'
_diffrn_standards_number '50 frames'
_exptl_absorpt_coefficient_mu 0.098
_exptl_absorpt_correction_T_max 0.9883
_exptl_absorpt_correction_T_min 0.9534
_exptl_absorpt_correction_type multi-scan
_exptl_absorpt_process_details 'Bruker SADABS'
_exptl_crystal_colour colorless
_exptl_crystal_density_diffrn 1.315
_exptl_crystal_density_meas ?
_exptl_crystal_density_method 'not measured'
_exptl_crystal_description irregular
_exptl_crystal_F_000 400
_exptl_crystal_size_max 0.49
_exptl_crystal_size_mid 0.31
_exptl_crystal_size_min 0.12
_refine_diff_density_max 1.024
_refine_diff_density_min -0.343
_refine_diff_density_rms 0.062
_refine_ls_extinction_method none
_refine_ls_goodness_of_fit_ref 1.044
_refine_ls_hydrogen_treatment mixed
_refine_ls_matrix_type full
_refine_ls_number_parameters 320
_refine_ls_number_reflns 3243
_refine_ls_number_restraints 0
_refine_ls_restrained_S_all 1.044
_refine_ls_R_factor_all 0.0872
_refine_ls_R_factor_gt 0.0712
_refine_ls_shift/su_max 0.005
_refine_ls_shift/su_mean 0.000
_refine_ls_structure_factor_coef Fsqd
_refine_ls_weighting_details 'calc w=1/[\s^2^(Fo^2^)+(0.0987P)^2^+1.4833P] where P=(Fo^2^+2Fc^2^)/3'
_refine_ls_weighting_scheme calc
_refine_ls_wR_factor_gt 0.1945
_refine_ls_wR_factor_ref 0.2102
_reflns_number_gt 2567
_reflns_number_total 3243
_reflns_threshold_expression >2sigma(I)
_cod_data_source_file jo061537jsi20060724_085543.cif
_cod_depositor_comments
;
The following automatic conversions were performed:
'_symmetry_cell_setting' value 'Triclinic' changed to 'triclinic'
according to '/home/saulius/struct/CIF-dictionaries/cif_core.dic'
dictionary named 'cif_core.dic' version 2.4.1 from 2010-06-29.

Automatic conversion script
Id: cif_fix_enum 1527 2010-12-29 10:47:43Z saulius 

The following automatic conversions were performed:

'_exptl_crystal_density_meas' value 'n/a' was changed to '?' - the
value is perceived as not measured.

Automatic conversion script
Id: cif_fix_values 3008 2015-01-20 13:52:24Z robertas 

The following automatic conversions were performed:

'_atom_sites_solution_hydrogens' value 'difmap & geom' was changed to
'mixed'.

Automatic conversion script
Id: cif_fix_values 6452 2018-10-05 10:23:21Z andrius 
;
_cod_database_code 4022118

loop_
_symmetry_equiv_pos_as_xyz
'x, y, z'
'-x, -y, -z'

loop_
_atom_site_label
_atom_site_type_symbol
_atom_site_fract_x
_atom_site_fract_y
_atom_site_fract_z
_atom_site_U_iso_or_equiv
_atom_site_adp_type
_atom_site_occupancy
_atom_site_symmetry_multiplicity
_atom_site_calc_flag
_atom_site_refinement_flags
O1 O 1.3740(5) 0.7811(2) 1.18365(17) 0.0485(6) Uani 1 1 d .
O2 O 1.1792(4) 0.9152(2) 1.28767(18) 0.0499(7) Uani 1 1 d .
O3 O 0.3645(4) 0.89997(19) 0.64215(17) 0.0404(6) Uani 1 1 d .
O4 O 0.5997(4) 0.8214(2) 0.52231(19) 0.0502(7) Uani 1 1 d .
O5 O 1.2119(4) 0.6374(2) 0.65747(19) 0.0460(6) Uani 1 1 d .
O6 O 1.1516(5) 0.6038(3) 0.4815(2) 0.0640(8) Uani 1 1 d .
N1 N 0.8644(5) 0.7598(2) 0.6852(2) 0.0381(7) Uani 1 1 d .
N2 N 0.9224(5) 0.7128(2) 0.5874(3) 0.0430(7) Uani 1 1 d .
C1 C 1.2085(6) 0.8539(3) 1.2007(3) 0.0405(8) Uani 1 1 d .
C2 C 1.0711(6) 0.8474(3) 1.0988(3) 0.0393(8) Uani 1 1 d .
C3 C 0.8849(6) 0.9031(3) 1.0986(3) 0.0424(8) Uani 1 1 d .
C4 C 0.7254(6) 0.9053(3) 1.0037(3) 0.0412(8) Uani 1 1 d .
C5 C 0.8002(6) 0.8495(3) 0.8951(3) 0.0386(8) Uani 1 1 d .
C6 C 0.6275(6) 0.8684(3) 0.8096(3) 0.0375(8) Uani 1 1 d .
C7 C 0.6918(5) 0.8215(3) 0.6995(2) 0.0358(7) Uani 1 1 d .
C8 C 0.5514(5) 0.8468(3) 0.6114(3) 0.0379(7) Uani 1 1 d .
C9 C 1.5114(8) 0.7756(3) 1.2788(3) 0.0617(12) Uani 1 1 d .
H9A H 1.4092 0.7483 1.3183 0.074 Uiso 1 1 calc R
H9B H 1.5819 0.8496 1.3260 0.074 Uiso 1 1 calc R
C10 C 1.6993(6) 0.6996(3) 1.2455(3) 0.0495(9) Uani 1 1 d .
H10A H 1.7932 0.6946 1.3085 0.074 Uiso 1 1 calc R
H10B H 1.8004 0.7276 1.2071 0.074 Uiso 1 1 calc R
H10C H 1.6280 0.6265 1.1990 0.074 Uiso 1 1 calc R
C11 C 0.2199(7) 0.9261(3) 0.5597(3) 0.0444(8) Uani 1 1 d .
C12 C 1.1044(6) 0.6464(3) 0.5689(3) 0.0428(8) Uani 1 1 d .
C13 C 1.3923(6) 0.5611(3) 0.6427(3) 0.0446(8) Uani 1 1 d .
C14 C 1.5064(6) 0.5671(3) 0.7519(3) 0.0377(7) Uani 1 1 d .
C15 C 1.7172(6) 0.5197(3) 0.7551(3) 0.0427(8) Uani 1 1 d .
C16 C 1.8308(7) 0.5228(3) 0.8553(3) 0.0533(10) Uani 1 1 d .
C17 C 1.7239(7) 0.5706(3) 0.9454(3) 0.0462(9) Uani 1 1 d .
C18 C 1.5166(7) 0.6163(3) 0.9379(3) 0.0484(9) Uani 1 1 d .
C19 C 1.4068(6) 0.6154(3) 0.8424(3) 0.0437(8) Uani 1 1 d .
H2 H 0.884(5) 0.722(2) 0.541(3) 0.014(8) Uiso 1 1 d .
H2A H 1.129(5) 0.804(3) 1.042(3) 0.028(8) Uiso 1 1 d .
H3A H 0.854(8) 0.951(4) 1.167(4) 0.065(12) Uiso 1 1 d .
H4A H 0.701(6) 0.983(3) 1.011(3) 0.043(9) Uiso 1 1 d .
H4B H 0.570(7) 0.872(3) 1.007(3) 0.049(10) Uiso 1 1 d .
H5A H 0.806(6) 0.774(3) 0.881(3) 0.037(9) Uiso 1 1 d .
H5B H 0.947(6) 0.873(3) 0.888(3) 0.034(8) Uiso 1 1 d .
H6A H 0.607(5) 0.949(3) 0.828(2) 0.033(8) Uiso 1 1 d .
H6B H 0.475(6) 0.839(3) 0.809(3) 0.036(8) Uiso 1 1 d .
H11A H 0.101(7) 0.957(3) 0.592(3) 0.044(10) Uiso 1 1 d .
H11B H 0.156(6) 0.855(3) 0.502(3) 0.045(10) Uiso 1 1 d .
H11C H 0.310(6) 0.978(3) 0.540(3) 0.046(10) Uiso 1 1 d .
H13A H 1.521(7) 0.583(3) 0.603(3) 0.049(10) Uiso 1 1 d .
H13B H 1.307(7) 0.481(3) 0.597(3) 0.060(11) Uiso 1 1 d .
H15 H 1.765(8) 0.484(4) 0.691(4) 0.071(13) Uiso 1 1 d .
H16 H 1.969(9) 0.493(4) 0.859(4) 0.074(14) Uiso 1 1 d .
H17 H 1.789(8) 0.572(4) 1.015(4) 0.070(13) Uiso 1 1 d .
H18 H 1.431(9) 0.651(4) 1.006(4) 0.092(16) Uiso 1 1 d .
H19 H 1.235(8) 0.648(4) 0.836(3) 0.071(13) Uiso 1 1 d .

loop_
_atom_site_aniso_label
_atom_site_aniso_U_11
_atom_site_aniso_U_22
_atom_site_aniso_U_33
_atom_site_aniso_U_23
_atom_site_aniso_U_13
_atom_site_aniso_U_12
O1 0.0614(16) 0.0498(14) 0.0278(12) 0.0102(10) -0.0055(11) 0.0127(12)
O2 0.0594(16) 0.0525(15) 0.0340(14) 0.0133(11) 0.0005(11) 0.0142(12)
O3 0.0351(12) 0.0521(14) 0.0363(12) 0.0218(10) -0.0027(10) 0.0048(10)
O4 0.0478(14) 0.0672(16) 0.0347(14) 0.0196(12) -0.0011(11) 0.0173(12)
O5 0.0416(13) 0.0517(14) 0.0401(13) 0.0139(11) -0.0016(10) 0.0067(11)
O6 0.0501(16) 0.078(2) 0.0565(18) 0.0158(15) 0.0089(13) 0.0161(14)
N1 0.0367(15) 0.0381(14) 0.0352(16) 0.0122(12) -0.0038(12) -0.0041(12)
N2 0.0390(16) 0.0480(17) 0.0407(18) 0.0193(15) -0.0069(14) 0.0031(13)
C1 0.0431(19) 0.0448(18) 0.0322(18) 0.0157(15) -0.0024(14) -0.0026(15)
C2 0.0452(19) 0.0403(18) 0.0303(17) 0.0127(15) 0.0003(15) -0.0013(15)
C3 0.046(2) 0.0427(18) 0.0379(19) 0.0175(16) -0.0030(15) -0.0033(15)
C4 0.0401(19) 0.0425(19) 0.0390(19) 0.0173(15) -0.0065(14) -0.0011(15)
C5 0.0348(18) 0.0392(19) 0.0421(19) 0.0204(15) -0.0080(14) -0.0048(14)
C6 0.0357(18) 0.0419(19) 0.0357(18) 0.0196(14) -0.0063(14) -0.0032(14)
C7 0.0317(16) 0.0359(16) 0.0370(17) 0.0148(13) -0.0078(13) -0.0044(13)
C8 0.0343(17) 0.0412(18) 0.0353(18) 0.0143(14) -0.0038(14) -0.0013(14)
C9 0.084(3) 0.057(2) 0.0325(19) 0.0100(17) -0.0144(19) 0.023(2)
C10 0.046(2) 0.057(2) 0.044(2) 0.0207(17) -0.0031(16) 0.0026(16)
C11 0.0375(19) 0.059(2) 0.0397(19) 0.0250(18) -0.0029(16) 0.0084(18)
C12 0.0420(19) 0.0449(19) 0.0327(18) 0.0057(15) 0.0019(15) -0.0001(15)
C13 0.0419(19) 0.048(2) 0.0383(19) 0.0097(16) 0.0063(15) 0.0065(15)
C14 0.0356(17) 0.0377(17) 0.0331(17) 0.0058(13) 0.0045(13) 0.0001(13)
C15 0.0411(18) 0.0490(19) 0.044(2) 0.0204(16) 0.0161(15) 0.0071(15)
C16 0.0362(19) 0.058(2) 0.075(3) 0.035(2) 0.0069(18) 0.0085(17)
C17 0.055(2) 0.053(2) 0.0322(18) 0.0184(16) 0.0019(16) -0.0016(17)
C18 0.056(2) 0.048(2) 0.044(2) 0.0202(17) 0.0105(17) 0.0017(17)
C19 0.0425(19) 0.0422(18) 0.042(2) 0.0098(15) 0.0112(15) 0.0000(15)

loop_
_atom_type_symbol
_atom_type_description
_atom_type_scat_dispersion_real
_atom_type_scat_dispersion_imag
_atom_type_scat_source
C C 0.0033 0.0016 'International Tables Vol C Tables 4.2.6.8 and 6.1.1.4'
H H 0.0000 0.0000 'International Tables Vol C Tables 4.2.6.8 and 6.1.1.4'
N N 0.0061 0.0033 'International Tables Vol C Tables 4.2.6.8 and 6.1.1.4'
O O 0.0106 0.0060 'International Tables Vol C Tables 4.2.6.8 and 6.1.1.4'

loop_
_geom_angle_atom_site_label_1
_geom_angle_atom_site_label_2
_geom_angle_atom_site_label_3
_geom_angle
C1 O1 C9 115.7(3)
C8 O3 C11 114.6(3)
C12 O5 C13 115.3(3)
C7 N1 N2 119.7(3)
N1 N2 C12 121.4(3)
O2 C1 O1 123.5(3)
O2 C1 C2 125.6(3)
O1 C1 C2 110.8(3)
C3 C2 C1 120.3(3)
C2 C3 C4 127.4(3)
C3 C4 C5 117.7(3)
C4 C5 C6 110.2(3)
C7 C6 C5 114.6(3)
N1 C7 C6 117.6(3)
N1 C7 C8 123.0(3)
C6 C7 C8 119.3(3)
O4 C8 O3 123.2(3)
O4 C8 C7 124.8(3)
O3 C8 C7 112.0(3)
O1 C9 C10 108.3(3)
O6 C12 O5 127.1(3)
O6 C12 N2 120.7(3)
O5 C12 N2 112.3(3)
O5 C13 C14 108.1(3)
C19 C14 C15 121.2(3)
C19 C14 C13 122.8(3)
C15 C14 C13 115.9(3)
C14 C15 C16 118.2(3)
C17 C16 C15 119.4(3)
C18 C17 C16 120.0(3)
C17 C18 C19 121.3(4)
C18 C19 C14 119.9(3)

loop_
_geom_bond_atom_site_label_1
_geom_bond_atom_site_label_2
_geom_bond_distance
O1 C1 1.345(4)
O1 C9 1.460(4)
O2 C1 1.203(4)
O3 C8 1.326(4)
O3 C11 1.461(4)
O4 C8 1.211(4)
O5 C12 1.333(4)
O5 C13 1.441(4)
O6 C12 1.190(4)
N1 C7 1.285(4)
N1 N2 1.342(4)
N2 C12 1.368(5)
C1 C2 1.483(4)
C2 C3 1.311(5)
C3 C4 1.500(5)
C4 C5 1.520(5)
C5 C6 1.530(4)
C6 C7 1.502(5)
C7 C8 1.507(4)
C9 C10 1.488(5)
C13 C14 1.525(5)
C14 C19 1.374(5)
C14 C15 1.379(5)
C15 C16 1.426(5)
C16 C17 1.393(6)
C17 C18 1.357(5)
C18 C19 1.371(5)

loop_
_geom_torsion_atom_site_label_1
_geom_torsion_atom_site_label_2
_geom_torsion_atom_site_label_3
_geom_torsion_atom_site_label_4
_geom_torsion
C7 N1 N2 C12 -179.8(3)
C9 O1 C1 O2 3.5(5)
C9 O1 C1 C2 -176.5(3)
O2 C1 C2 C3 -7.5(5)
O1 C1 C2 C3 172.6(3)
C1 C2 C3 C4 -179.4(3)
C2 C3 C4 C5 -8.6(5)
C3 C4 C5 C6 -175.2(3)
C4 C5 C6 C7 177.0(3)
N2 N1 C7 C6 177.5(3)
N2 N1 C7 C8 -1.5(4)
C5 C6 C7 N1 8.3(4)
C5 C6 C7 C8 -172.7(3)
C11 O3 C8 O4 0.0(5)
C11 O3 C8 C7 -179.6(3)
N1 C7 C8 O4 -7.7(5)
C6 C7 C8 O4 173.3(3)
N1 C7 C8 O3 171.8(3)
C6 C7 C8 O3 -7.2(4)
C1 O1 C9 C10 -174.6(3)
C13 O5 C12 O6 -5.0(5)
C13 O5 C12 N2 174.8(3)
N1 N2 C12 O6 178.8(3)
N1 N2 C12 O5 -1.0(4)
C12 O5 C13 C14 176.2(3)
O5 C13 C14 C19 15.5(5)
O5 C13 C14 C15 -165.3(3)
C19 C14 C15 C16 -0.5(5)
C13 C14 C15 C16 -179.7(3)
C14 C15 C16 C17 1.5(5)
C15 C16 C17 C18 -1.6(6)
C16 C17 C18 C19 0.8(6)
C17 C18 C19 C14 0.3(5)
C15 C14 C19 C18 -0.4(5)
C13 C14 C19 C18 178.8(3)

loop_
_cod_related_entry_id
_cod_related_entry_database
_cod_related_entry_code
1 ChemSpider 10166535
